data_1569691
loop_
_publ_author_name
'Magott, Micha&#x142;'
'P&#x142;onka, Klaudia'
'Sieklucka, Barbara'
'Dziedzic-Kocurek, Katarzyna'
'Kosaka, Wataru'
'Miyasaka, Hitoshi'
'Pinkowicz, Dawid'

_publ_section_title
;
 Guest-induced pore breathing controls the spin state in a cyanido-bridged
 framework.
;
_journal_issue 36
_journal_name_full 'Chemical science'
_journal_page_first 9651
_journal_page_last 9663
_journal_paper_doi 10.1039/d3sc03255h
_journal_volume 14
_journal_year 2023
_chemical_formula_moiety 'C56 H32 Fe2 N24 W'
_chemical_formula_sum 'C56 H32 Fe2 N24 W'
_chemical_formula_weight 1336.60
_chemical_properties_physical Air-sensitive,Moisture-sensitive
_space_group_crystal_system tetragonal
_space_group_IT_number 122
_space_group_name_Hall 'I -4 2bw'
_space_group_name_H-M_alt 'I -4 2 d'
_atom_sites_solution_hydrogens geom
_audit_creation_date 2022-09-12
_audit_creation_method
;
Olex2 1.5
(compiled 2022.04.07 svn.rca3783a0 for OlexSys, GUI svn.r6498)
;
_audit_update_record
;
2023-02-07 deposited with the CCDC.	2023-08-15 downloaded from the CCDC.
;
_cell_angle_alpha 90
_cell_angle_beta 90
_cell_angle_gamma 90
_cell_formula_units_Z 4
_cell_length_a 19.1481(4)
_cell_length_b 19.1481(4)
_cell_length_c 15.7535(6)
_cell_measurement_reflns_used 9884
_cell_measurement_temperature 140(2)
_cell_measurement_theta_max 26.01
_cell_measurement_theta_min 2.71
_cell_volume 5776.0(3)
_computing_cell_refinement 'Bruker SAINT'
_computing_data_collection 'Bruker APEX2'
_computing_data_reduction 'Bruker SAINT'
_computing_molecular_graphics 'Olex2 1.5 (Dolomanov et al., 2009)'
_computing_publication_material 'Olex2 1.5 (Dolomanov et al., 2009)'
_computing_structure_refinement 'SHELXL 2014/7 (Sheldrick, 2015)'
_computing_structure_solution 'SHELXT 2018/2 (Sheldrick, 2018)'
_diffrn_ambient_temperature 140.00
_diffrn_measured_fraction_theta_full 0.998
_diffrn_measured_fraction_theta_max 0.998
_diffrn_measurement_device_type 'Bruker APEX-II CCD'
_diffrn_measurement_method '\f and \w scans'
_diffrn_radiation_type MoK\a
_diffrn_radiation_wavelength 0.71073
_diffrn_reflns_av_R_equivalents 0.0509
_diffrn_reflns_av_unetI/netI 0.0360
_diffrn_reflns_Laue_measured_fraction_full 0.998
_diffrn_reflns_Laue_measured_fraction_max 0.998
_diffrn_reflns_limit_h_max 19
_diffrn_reflns_limit_h_min -23
_diffrn_reflns_limit_k_max 23
_diffrn_reflns_limit_k_min -22
_diffrn_reflns_limit_l_max 19
_diffrn_reflns_limit_l_min -19
_diffrn_reflns_number 19498
_diffrn_reflns_point_group_measured_fraction_full 0.999
_diffrn_reflns_point_group_measured_fraction_max 0.999
_diffrn_reflns_theta_full 25.242
_diffrn_reflns_theta_max 26.013
_diffrn_reflns_theta_min 2.707
_diffrn_standards_number 0
_exptl_absorpt_coefficient_mu 2.543
_exptl_absorpt_correction_T_max 0.7453
_exptl_absorpt_correction_T_min 0.6170
_exptl_absorpt_correction_type multi-scan
_exptl_absorpt_process_details
;
SADABS-2016/2 (Bruker,2016/2) was used for absorption correction.
wR2(int) was 0.0764 before and 0.0665 after correction.
The Ratio of minimum to maximum transmission is 0.8279.
The \l/2 correction factor is Not present.
;
_exptl_crystal_colour orange
_exptl_crystal_colour_primary orange
_exptl_crystal_density_diffrn 1.537
_exptl_crystal_description octahedron
_exptl_crystal_F_000 2648
_exptl_crystal_preparation 'Magnetic properties'
_exptl_crystal_size_max 0.12
_exptl_crystal_size_mid 0.11
_exptl_crystal_size_min 0.06
_refine_diff_density_max 1.339
_refine_diff_density_min -2.665
_refine_diff_density_rms 0.120
_refine_ls_abs_structure_details
;
 Refined as an inversion twin.
;
_refine_ls_abs_structure_Flack 0.492(18)
_refine_ls_extinction_method none
_refine_ls_goodness_of_fit_ref 1.157
_refine_ls_hydrogen_treatment constr
_refine_ls_matrix_type full
_refine_ls_number_parameters 193
_refine_ls_number_reflns 2859
_refine_ls_number_restraints 0
_refine_ls_restrained_S_all 1.157
_refine_ls_R_factor_all 0.0415
_refine_ls_R_factor_gt 0.0382
_refine_ls_shift/su_max 0.000
_refine_ls_shift/su_mean 0.000
_refine_ls_structure_factor_coef Fsqd
_refine_ls_weighting_details 'w=1/[\s^2^(Fo^2^)+(0.0308P)^2^+33.8137P] where P=(Fo^2^+2Fc^2^)/3'
_refine_ls_weighting_scheme calc
_refine_ls_wR_factor_gt 0.0779
_refine_ls_wR_factor_ref 0.0788
_reflns_Friedel_coverage 0.817
_reflns_Friedel_fraction_full 1.000
_reflns_Friedel_fraction_max 1.000
_reflns_number_gt 2734
_reflns_number_total 2859
_reflns_threshold_expression 'I > 2\s(I)'
_cod_data_source_file d3sc03255h2.cif
_cod_data_source_block fe2wanh_140k_0m
_cod_depositor_comments 'Adding full bibliography for 1569688--1569691.cif.'
_cod_database_code 1569691
_shelx_shelxl_version_number 2014/7
_shelx_space_group_comment
;
The symmetry employed for this shelxl refinement is uniquely defined
by the following loop, which should always be used as a source of
symmetry information in preference to the above space-group names.
They are only intended as comments.
;
_shelx_estimated_absorpt_t_max 0.862
_shelx_estimated_absorpt_t_min 0.750
_olex2_refinement_description
;
1. Twinned data refinement
 Scales: 0.508(18)
 0.492(18)
2. Fixed Uiso
 At 1.2 times of:
  All C(H) groups
3.a Aromatic/amide H refined with riding coordinates:
 C4(H4), C3(H3), C8(H8), C7(H7), C16(H16), C15(H15), C12(H12), C11(H11)
;
_olex2_submission_special_instructions 'No special instructions were received'

loop_
_space_group_symop_operation_xyz
'x, y, z'
'-x, -y, z'
'y, -x, -z'
'-y, x, -z'
'-x+1/2, y, -z+3/4'
'x+1/2, -y, -z+3/4'
'-y+1/2, -x, z+3/4'
'y+1/2, x, z+3/4'
'x+1/2, y+1/2, z+1/2'
'-x+1/2, -y+1/2, z+1/2'
'y+1/2, -x+1/2, -z+1/2'
'-y+1/2, x+1/2, -z+1/2'
'-x+1, y+1/2, -z+5/4'
'x+1, -y+1/2, -z+5/4'
'-y+1, -x+1/2, z+5/4'
'y+1, x+1/2, z+5/4'

loop_
_atom_site_label
_atom_site_type_symbol
_atom_site_fract_x
_atom_site_fract_y
_atom_site_fract_z
_atom_site_U_iso_or_equiv
_atom_site_adp_type
_atom_site_occupancy
_atom_site_site_symmetry_order
_atom_site_calc_flag
_atom_site_refinement_flags_posn
_atom_site_refinement_flags_adp
_atom_site_refinement_flags_occupancy
_atom_site_disorder_assembly
_atom_site_disorder_group
W1 W 0.5000 0.5000 0.5000 0.00862(14) Uani 1 4 d S T P . .
Fe1 Fe 0.7500 0.56193(11) 0.3750 0.0141(4) Uani 1 2 d S T P . .
N1 N 0.6528(4) 0.5580(4) 0.4341(4) 0.0185(15) Uani 1 1 d . . . . .
C1 C 0.5992(4) 0.5373(4) 0.4598(5) 0.0158(17) Uani 1 1 d . . . . .
N8 N 0.9164(4) 0.5828(5) 0.8120(6) 0.042(2) Uani 1 1 d . . . . .
N2 N 0.6046(4) 0.5257(4) 0.6664(4) 0.0214(16) Uani 1 1 d . . . . .
C2 C 0.5663(4) 0.5185(3) 0.6100(5) 0.0153(18) Uani 1 1 d . . . . .
C4 C 0.8094(5) 0.3390(5) 0.3991(7) 0.033(2) Uani 1 1 d . . . . .
H4 H 0.8506 0.3149 0.4156 0.039 Uiso 1 1 calc R U . . .
N4 N 0.7500 0.1698(9) 0.3750 0.151(15) Uani 1 2 d S T P . .
N3 N 0.7500 0.4485(7) 0.3750 0.036(3) Uani 1 2 d S T P . .
C3 C 0.8073(5) 0.4104(5) 0.3988(5) 0.027(2) Uani 1 1 d . . . . .
H3 H 0.8479 0.4350 0.4160 0.033 Uiso 1 1 calc R U . . .
C5 C 0.7500 0.3025(10) 0.3750 0.049(6) Uani 1 2 d S T P . .
N7 N 0.7500 0.6795(7) 0.3750 0.021(3) Uani 1 2 d S T P . .
C6 C 0.7500 0.2268(9) 0.3750 0.088(9) Uani 1 2 d S T P . .
N6 N 0.7500 0.9571(7) 0.3750 0.045(3) Uani 1 2 d S T P . .
C9 C 0.7500 0.8239(10) 0.3750 0.038(4) Uani 1 2 d S T P . .
C8 C 0.8119(6) 0.7875(5) 0.3643(7) 0.034(2) Uani 1 1 d . . . . .
H8 H 0.8551 0.8113 0.3579 0.040 Uiso 1 1 calc R U . . .
C10 C 0.7500 0.8995(8) 0.3750 0.036(3) Uani 1 2 d S T P . .
C7 C 0.8090(5) 0.7161(5) 0.3632(7) 0.029(2) Uani 1 1 d . . . . .
H7 H 0.8511 0.6910 0.3535 0.035 Uiso 1 1 calc R U . . .
N5 N 0.8039(3) 0.5619(3) 0.5010(5) 0.0198(14) Uani 1 1 d . . . . .
C16 C 0.7683(4) 0.5420(4) 0.5710(5) 0.0204(18) Uani 1 1 d . . . . .
H16 H 0.7218 0.5255 0.5648 0.025 Uiso 1 1 calc R U . . .
C15 C 0.7974(5) 0.5449(4) 0.6513(5) 0.024(2) Uani 1 1 d . . . . .
H15 H 0.7714 0.5301 0.6994 0.029 Uiso 1 1 calc R U . . .
C14 C 0.8948(4) 0.5765(4) 0.7452(7) 0.0255(19) Uani 1 1 d . . . . .
C13 C 0.8650(4) 0.5698(5) 0.6604(5) 0.0202(18) Uani 1 1 d . . . . .
C12 C 0.9018(5) 0.5883(5) 0.5898(6) 0.026(2) Uani 1 1 d . . . . .
H12 H 0.9487 0.6040 0.5944 0.031 Uiso 1 1 calc R U . . .
C11 C 0.8698(4) 0.5836(5) 0.5115(6) 0.0245(19) Uani 1 1 d . . . . .
H11 H 0.8958 0.5965 0.4626 0.029 Uiso 1 1 calc R U . . .

loop_
_atom_site_aniso_label
_atom_site_aniso_U_11
_atom_site_aniso_U_22
_atom_site_aniso_U_33
_atom_site_aniso_U_23
_atom_site_aniso_U_13
_atom_site_aniso_U_12
W1 0.00808(18) 0.00808(18) 0.0097(2) 0.000 0.000 0.000
Fe1 0.0069(9) 0.0200(10) 0.0154(9) 0.000 0.0025(8) 0.000
N1 0.018(4) 0.022(4) 0.016(3) 0.000(3) -0.004(3) 0.002(3)
C1 0.016(4) 0.017(4) 0.015(4) -0.002(3) -0.002(3) 0.006(3)
N8 0.030(5) 0.063(6) 0.031(4) -0.008(5) -0.007(4) 0.000(4)
N2 0.025(4) 0.019(4) 0.021(3) 0.001(3) -0.005(3) -0.005(3)
C2 0.016(4) 0.007(4) 0.022(4) 0.002(3) 0.008(3) -0.002(3)
C4 0.021(5) 0.025(5) 0.052(6) 0.010(4) 0.011(4) 0.004(4)
N4 0.042(12) 0.023(10) 0.39(5) 0.000 0.05(2) 0.000
N3 0.038(9) 0.028(8) 0.044(8) 0.000 0.000(8) 0.000
C3 0.023(5) 0.029(5) 0.030(5) 0.002(4) 0.004(4) -0.004(4)
C5 0.042(12) 0.027(10) 0.079(14) 0.000 0.025(11) 0.000
N7 0.015(6) 0.029(7) 0.020(5) 0.000 -0.002(5) 0.000
C6 0.023(9) 0.020(9) 0.22(3) 0.000 0.019(12) 0.000
N6 0.054(9) 0.041(8) 0.041(7) 0.000 -0.029(7) 0.000
C9 0.036(10) 0.044(11) 0.035(8) 0.000 -0.019(8) 0.000
C8 0.039(6) 0.018(5) 0.043(6) -0.005(4) -0.006(5) -0.003(5)
C10 0.036(8) 0.042(9) 0.031(7) 0.000 -0.014(7) 0.000
C7 0.017(5) 0.029(5) 0.041(6) -0.005(4) 0.003(4) -0.005(4)
N5 0.017(3) 0.022(3) 0.020(3) -0.004(3) -0.002(3) 0.003(3)
C16 0.014(4) 0.022(5) 0.026(4) 0.001(3) 0.000(3) 0.002(3)
C15 0.026(5) 0.024(5) 0.021(4) 0.003(3) 0.002(4) 0.004(4)
C14 0.017(4) 0.031(5) 0.029(5) -0.005(5) -0.003(5) 0.001(4)
C13 0.012(4) 0.021(4) 0.028(5) 0.004(4) -0.006(3) 0.002(4)
C12 0.015(4) 0.031(5) 0.033(5) -0.005(4) -0.006(4) -0.005(4)
C11 0.012(4) 0.035(5) 0.026(5) 0.000(4) 0.007(4) 0.001(4)

loop_
_atom_type_symbol
_atom_type_description
_atom_type_scat_dispersion_real
_atom_type_scat_dispersion_imag
_atom_type_scat_source
C C 0.0033 0.0016 'International Tables Vol C Tables 4.2.6.8 and 6.1.1.4'
H H 0.0000 0.0000 'International Tables Vol C Tables 4.2.6.8 and 6.1.1.4'
Fe Fe 0.3463 0.8444 'International Tables Vol C Tables 4.2.6.8 and 6.1.1.4'
N N 0.0061 0.0033 'International Tables Vol C Tables 4.2.6.8 and 6.1.1.4'
W W -0.8490 6.8722 'International Tables Vol C Tables 4.2.6.8 and 6.1.1.4'

loop_
_geom_angle_atom_site_label_1
_geom_angle_atom_site_label_2
_geom_angle_atom_site_label_3
_geom_angle
_geom_angle_site_symmetry_1
_geom_angle_site_symmetry_3
_geom_angle_publ_flag
C1 W1 C1 95.09(12) 2_665 4_656 ?
C1 W1 C1 95.09(12) 4_656 . ?
C1 W1 C1 145.3(4) 2_665 . ?
C1 W1 C1 95.09(12) 2_665 3_566 ?
C1 W1 C1 145.3(4) 4_656 3_566 ?
C1 W1 C1 95.09(12) 3_566 . ?
C1 W1 C2 144.4(3) 3_566 4_656 ?
C1 W1 C2 70.2(3) . . ?
C1 W1 C2 144.4(3) 2_665 . ?
C1 W1 C2 70.2(3) 2_665 2_665 ?
C1 W1 C2 70.2(3) 4_656 4_656 ?
C1 W1 C2 79.2(3) 3_566 2_665 ?
C1 W1 C2 73.3(3) . 4_656 ?
C1 W1 C2 73.3(3) 2_665 3_566 ?
C1 W1 C2 73.3(3) 4_656 2_665 ?
C1 W1 C2 144.4(3) 4_656 3_566 ?
C1 W1 C2 144.4(3) . 2_665 ?
C1 W1 C2 70.2(3) 3_566 3_566 ?
C1 W1 C2 73.3(3) 3_566 . ?
C1 W1 C2 79.2(3) . 3_566 ?
C1 W1 C2 79.2(3) 2_665 4_656 ?
C1 W1 C2 79.2(3) 4_656 . ?
C2 W1 C2 129.3(2) 3_566 2_665 ?
C2 W1 C2 74.5(4) 2_665 . ?
C2 W1 C2 74.5(4) 3_566 4_656 ?
C2 W1 C2 129.3(2) 4_656 2_665 ?
C2 W1 C2 129.3(2) 3_566 . ?
C2 W1 C2 129.3(2) 4_656 . ?
N1 Fe1 N1 175.8(4) . 5_655 ?
N1 Fe1 N3 87.9(2) 5_655 . ?
N1 Fe1 N3 87.9(2) . . ?
N1 Fe1 N7 92.1(2) 5_655 . ?
N1 Fe1 N7 92.1(2) . . ?
N1 Fe1 N5 89.1(2) 5_655 . ?
N1 Fe1 N5 89.1(2) . 5_655 ?
N1 Fe1 N5 90.9(2) 5_655 5_655 ?
N1 Fe1 N5 90.9(2) . . ?
N3 Fe1 N7 180.0 . . ?
N3 Fe1 N5 89.97(18) . 5_655 ?
N3 Fe1 N5 89.97(18) . . ?
N5 Fe1 N7 90.03(18) . . ?
N5 Fe1 N7 90.03(18) 5_655 . ?
N5 Fe1 N5 179.9(4) . 5_655 ?
C1 N1 Fe1 161.7(7) . . ?
N1 C1 W1 177.2(7) . . ?
N2 C2 W1 175.8(7) . . ?
C3 C4 H4 120.7 . . ?
C3 C4 C5 118.6(11) . . ?
C5 C4 H4 120.7 . . ?
C3 N3 Fe1 122.2(6) 5_655 . ?
C3 N3 Fe1 122.2(6) . . ?
C3 N3 C3 115.5(13) 5_655 . ?
C4 C3 N3 123.9(10) . . ?
C4 C3 H3 118.0 . . ?
N3 C3 H3 118.0 . . ?
C4 C5 C4 119.5(16) 5_655 . ?
C4 C5 C6 120.3(8) . . ?
C4 C5 C6 120.3(8) 5_655 . ?
C7 N7 Fe1 121.5(6) 5_655 . ?
C7 N7 Fe1 121.5(6) . . ?
C7 N7 C7 117.0(13) . 5_655 ?
N4 C6 C5 180.0 . . ?
C8 C9 C8 119.5(16) . 5_655 ?
C8 C9 C10 120.2(8) . . ?
C8 C9 C10 120.2(8) 5_655 . ?
C9 C8 H8 121.0 . . ?
C7 C8 C9 118.0(11) . . ?
C7 C8 H8 121.0 . . ?
N6 C10 C9 180.0 . . ?
N7 C7 C8 123.7(10) . . ?
N7 C7 H7 118.2 . . ?
C8 C7 H7 118.2 . . ?
C16 N5 Fe1 119.4(5) . . ?
C11 N5 Fe1 123.0(6) . . ?
C11 N5 C16 117.5(7) . . ?
N5 C16 H16 118.9 . . ?
N5 C16 C15 122.2(8) . . ?
C15 C16 H16 118.9 . . ?
C16 C15 H15 120.5 . . ?
C16 C15 C13 118.9(8) . . ?
C13 C15 H15 120.5 . . ?
N8 C14 C13 178.0(10) . . ?
C15 C13 C14 119.4(8) . . ?
C12 C13 C15 119.1(8) . . ?
C12 C13 C14 121.5(8) . . ?
C13 C12 H12 120.5 . . ?
C13 C12 C11 118.9(8) . . ?
C11 C12 H12 120.5 . . ?
N5 C11 C12 123.3(8) . . ?
N5 C11 H11 118.4 . . ?
C12 C11 H11 118.4 . . ?

loop_
_geom_bond_atom_site_label_1
_geom_bond_atom_site_label_2
_geom_bond_distance
_geom_bond_site_symmetry_2
_geom_bond_publ_flag
W1 C1 2.125(8) 2_665 ?
W1 C1 2.125(8) 3_566 ?
W1 C1 2.125(8) 4_656 ?
W1 C1 2.126(8) . ?
W1 C2 2.178(8) 4_656 ?
W1 C2 2.178(8) . ?
W1 C2 2.178(8) 2_665 ?
W1 C2 2.178(8) 3_566 ?
Fe1 N1 2.082(7) . ?
Fe1 N1 2.082(7) 5_655 ?
Fe1 N3 2.171(13) . ?
Fe1 N7 2.251(13) . ?
Fe1 N5 2.237(7) 5_655 ?
Fe1 N5 2.237(7) . ?
N1 C1 1.173(11) . ?
N8 C14 1.136(14) . ?
N2 C2 1.159(10) . ?
C4 H4 0.9500 . ?
C4 C3 1.367(13) . ?
C4 C5 1.388(14) . ?
N4 C6 1.09(2) . ?
N3 C3 1.370(12) 5_655 ?
N3 C3 1.370(12) . ?
C3 H3 0.9500 . ?
C5 C4 1.388(14) 5_655 ?
C5 C6 1.45(3) . ?
N7 C7 1.343(11) . ?
N7 C7 1.343(11) 5_655 ?
N6 C10 1.103(18) . ?
C9 C8 1.387(14) . ?
C9 C8 1.387(14) 5_655 ?
C9 C10 1.45(2) . ?
C8 H8 0.9500 . ?
C8 C7 1.368(13) . ?
C7 H7 0.9500 . ?
N5 C16 1.351(11) . ?
N5 C11 1.339(10) . ?
C16 H16 0.9500 . ?
C16 C15 1.383(12) . ?
C15 H15 0.9500 . ?
C15 C13 1.388(12) . ?
C14 C13 1.458(13) . ?
C13 C12 1.364(12) . ?
C12 H12 0.9500 . ?
C12 C11 1.379(13) . ?
C11 H11 0.9500 . ?

loop_
_geom_torsion_atom_site_label_1
_geom_torsion_atom_site_label_2
_geom_torsion_atom_site_label_3
_geom_torsion_atom_site_label_4
_geom_torsion
_geom_torsion_site_symmetry_1
_geom_torsion_site_symmetry_2
_geom_torsion_site_symmetry_3
_geom_torsion_site_symmetry_4
_geom_torsion_publ_flag
Fe1 N3 C3 C4 -179.6(7) . . . . ?
Fe1 N7 C7 C8 -178.7(8) . . . . ?
Fe1 N5 C16 C15 -176.0(6) . . . . ?
Fe1 N5 C11 C12 175.4(7) . . . . ?
C3 C4 C5 C4 0.4(6) . . . 5_655 ?
C3 C4 C5 C6 -179.6(6) . . . . ?
C3 N3 C3 C4 0.4(7) 5_655 . . . ?
C5 C4 C3 N3 -0.7(13) . . . . ?
C9 C8 C7 N7 -2.5(16) . . . . ?
C8 C9 C8 C7 1.2(8) 5_655 . . . ?
C10 C9 C8 C7 -178.8(8) . . . . ?
C7 N7 C7 C8 1.3(8) 5_655 . . . ?
N5 C16 C15 C13 0.8(13) . . . . ?
C16 N5 C11 C12 -1.7(13) . . . . ?
C16 C15 C13 C14 176.8(8) . . . . ?
C16 C15 C13 C12 -2.4(13) . . . . ?
C15 C13 C12 C11 2.0(13) . . . . ?
C14 C13 C12 C11 -177.2(8) . . . . ?
C13 C12 C11 N5 0.1(14) . . . . ?
C11 N5 C16 C15 1.2(12) . . . . ?

loop_
_twin_individual_id
_twin_individual_mass_fraction_refined
1 0.508(18)
2 0.492(18)
